data_4127168
loop_
_publ_author_name
'Li, Feng'
'Korenaga, Toshinobu'
'Nakanishi, Taishi'
'Kikuchi, Jun'
'Terada, Masahiro'

_publ_section_title
;
 Chiral Phosphoric Acid Catalyzed Enantioselective Ring Expansion Reaction
 of 1,3-Dithiane Derivatives: Case Study of the Nature of Ion-Pairing
 Interaction.
;
_journal_name_full 'Journal of the American Chemical Society'
_journal_paper_doi 10.1021/jacs.7b13274
_journal_year 2018
_chemical_absolute_configuration 'CHOOSE rm ad rmad syn or unk'
_chemical_formula_moiety 'C17 H21 N O2 S2'
_chemical_formula_sum 'C17 H21 N O2 S2'
_chemical_formula_weight 335.48
_space_group_crystal_system triclinic
_space_group_IT_number 1
_space_group_name_Hall 'P 1'
_space_group_name_H-M_alt 'P 1'
_symmetry_space_group_name_Hall 'P 1'
_symmetry_space_group_name_H-M 'P 1'
_atom_sites_solution_hydrogens geom
_atom_sites_solution_primary direct
_atom_sites_solution_secondary difmap
_cell_angle_alpha 105.258(7)
_cell_angle_beta 99.266(13)
_cell_angle_gamma 100.55(2)
_cell_formula_units_Z 2
_cell_length_a 8.539(4)
_cell_length_b 10.087(5)
_cell_length_c 10.417(4)
_cell_measurement_reflns_used 1869445491
_cell_measurement_temperature 150
_cell_volume 830.0(7)
_computing_cell_refinement 'CrystalClear-SM Expert 2.0 r15'
_computing_data_collection 'CrystalClear-SM Expert 2.0 r15 (Rigaku, 2011)'
_computing_data_reduction 'CrystalClear-SM Expert 2.0 r15'
_computing_molecular_graphics 'CrystalStructure 4.1'
_computing_publication_material 'CrystalStructure 4.1 (Rigaku, 2014)'
_computing_structure_refinement 'SHELXL2013 (Sheldrick, 2008)'
_computing_structure_solution 'Il Milione (Burla, et al., 2007)'
_diffrn_ambient_temperature 150
_diffrn_detector_area_resol_mean 13.653
_diffrn_measured_fraction_theta_full 0.994
_diffrn_measured_fraction_theta_max 0.978
_diffrn_measurement_device_type 'Rigaku XtaLAB mini'
_diffrn_measurement_method \w
_diffrn_radiation_type 'Mo K\a'
_diffrn_radiation_wavelength 0.71075
_diffrn_reflns_av_R_equivalents 0.0270
_diffrn_reflns_Laue_measured_fraction_full 0.994
_diffrn_reflns_Laue_measured_fraction_max 0.978
_diffrn_reflns_limit_h_max 11
_diffrn_reflns_limit_h_min -11
_diffrn_reflns_limit_k_max 13
_diffrn_reflns_limit_k_min -13
_diffrn_reflns_limit_l_max 13
_diffrn_reflns_limit_l_min -13
_diffrn_reflns_number 8031
_diffrn_reflns_point_group_measured_fraction_full 0.909
_diffrn_reflns_point_group_measured_fraction_max 0.878
_diffrn_reflns_theta_full 25.242
_diffrn_reflns_theta_max 27.624
_diffrn_reflns_theta_min 2.078
_diffrn_standards_number 0
_exptl_absorpt_coefficient_mu 0.327
_exptl_absorpt_correction_T_max 0.993
_exptl_absorpt_correction_T_min 0.925
_exptl_absorpt_correction_type numerical
_exptl_absorpt_process_details 'NUMABS (Rigaku, 1999)'
_exptl_crystal_colour colorless
_exptl_crystal_density_diffrn 1.342
_exptl_crystal_density_method 'not measured'
_exptl_crystal_description platelet
_exptl_crystal_F_000 356.00
_exptl_crystal_size_max 0.400
_exptl_crystal_size_mid 0.200
_exptl_crystal_size_min 0.020
_refine_diff_density_max 0.23
_refine_diff_density_min -0.33
_refine_ls_abs_structure_details
;
 Flack x determined using 2445 quotients [(I+)-(I-)]/[(I+)+(I-)]
 (Parsons and Flack (2004), Acta Cryst. A60, s61).
;
_refine_ls_abs_structure_Flack -0.06(4)
_refine_ls_extinction_method none
_refine_ls_goodness_of_fit_ref 1.020
_refine_ls_hydrogen_treatment constr
_refine_ls_number_parameters 397
_refine_ls_number_reflns 6771
_refine_ls_number_restraints 3
_refine_ls_R_factor_all 0.0451
_refine_ls_R_factor_gt 0.0415
_refine_ls_shift/su_max 0.000
_refine_ls_structure_factor_coef Fsqd
_refine_ls_weighting_details 'w = 1/[\s^2^(Fo^2^)+(0.0372P)^2^+0.0000P] where P=(Fo^2^+2Fc^2^)/3'
_refine_ls_weighting_scheme calc
_refine_ls_wR_factor_gt 0.0861
_refine_ls_wR_factor_ref 0.0891
_reflns_number_gt 6311
_reflns_number_total 6771
_reflns_threshold_expression F^2^>2.0\s(F^2^)
_cod_data_source_file ja7b13274_si_003.cif
_cod_data_source_block 01
_cod_database_code 4127168
_shelxl_res_file
;
TITL 01
CELL  0.71075 8.53900 10.08700 10.41700 105.25800 99.26600 100.55000
ZERR  2 0.00400 0.00500 0.00400 0.00700 0.01300 0.02000
LATT -1
SFAC C H N O S
UNIT 34 42 2 4 4
L.S. 30
FMAP 2
PLAN -27
WPDB -2
HTAB
BOND $H
CONF
LIST 4
TEMP -123.0
ACTA
SIZE 0.400 0.200 0.020
WGHT    0.037200
FVAR       2.43237
S1    5    0.087401    0.887932    0.643767    11.00000    0.02817    0.02588 =
         0.02398    0.01031    0.00883    0.01187
S2    5    0.352499    0.514566    1.005228    11.00000    0.03124    0.02099 =
         0.02355    0.00534    0.00728    0.00294
S3    5    0.340271    0.235481    1.157424    11.00000    0.03045    0.02885 =
         0.02077    0.01083    0.00474    0.00410
S4    5    0.096478    0.539080    0.460328    11.00000    0.03334    0.02739 =
         0.02256    0.00148    0.00194    0.00825
O1    4    0.503554    0.924183    1.180235    11.00000    0.01947    0.04518 =
         0.01697    0.00474   -0.00021    0.00648
O2    4   -0.068567    0.175065    0.452861    11.00000    0.02455    0.04022 =
         0.01794    0.00532   -0.00075    0.00289
O3    4    0.511133    0.310380    0.539677    11.00000    0.02460    0.05417 =
         0.02118    0.00954    0.01126    0.00774
O4    4   -0.077301    0.826900    1.088781    11.00000    0.01958    0.05581 =
         0.02446    0.01439    0.01038    0.01341
N22   3   -0.016324    0.431038    0.961785    11.00000    0.02767    0.03662 =
         0.02809    0.01030    0.00982    0.01581
AFIX  43
H22   2    0.026709    0.512592    0.951150    11.00000   -1.20000
AFIX   0
N37   3    0.459522    0.946271    0.691561    11.00000    0.02810    0.03729 =
         0.03182    0.00735    0.00999   -0.00162
AFIX  43
H37   2    0.417158    1.020449    0.710789    11.00000   -1.20000
AFIX   0
C1    1    0.212278    0.813201    0.858057    11.00000    0.01850    0.01802 =
         0.01844    0.00375    0.00476    0.00463
C2    1    0.095796    0.849886    0.465052    11.00000    0.03205    0.03311 =
         0.02059    0.01425    0.00969    0.00742
AFIX  23
H2A   2    0.100898    0.938133    0.439429    11.00000   -1.20000
H2B   2    0.197739    0.819423    0.453180    11.00000   -1.20000
AFIX   0
C3    1    0.354263    0.885861    1.094012    11.00000    0.02017    0.02370 =
         0.01874    0.00387    0.00334    0.00732
C4    1    0.227901    0.330339    0.927196    11.00000    0.02169    0.01796 =
         0.01528    0.00436    0.00538    0.00403
C5    1    0.207099    0.874587    1.135582    11.00000    0.02522    0.02912 =
         0.01528    0.00825    0.00494    0.01062
AFIX  43
H5    2    0.205630    0.894886    1.229697    11.00000   -1.20000
AFIX   0
C6    1    0.082393    0.223143    0.539224    11.00000    0.02370    0.01831 =
         0.02231    0.00493   -0.00060    0.00450
C7    1    0.330561    0.550095    1.181385    11.00000    0.03677    0.02442 =
         0.01848   -0.00196    0.00537    0.00844
AFIX  23
H7A   2    0.321309    0.649116    1.214944    11.00000   -1.20000
H7B   2    0.227234    0.487965    1.183110    11.00000   -1.20000
AFIX   0
C8    1    0.211028    0.774907    0.704594    11.00000    0.01651    0.02277 =
         0.01774    0.00541    0.00423    0.00534
C9    1    0.130953    0.614679    0.642733    11.00000    0.02776    0.02037 =
         0.02187    0.00843    0.00775    0.00799
AFIX  23
H9A   2    0.024399    0.596513    0.668825    11.00000   -1.20000
H9B   2    0.200513    0.562988    0.686137    11.00000   -1.20000
AFIX   0
C10   1    0.228223    0.242556    0.495926    11.00000    0.02827    0.02792 =
         0.01541    0.00399    0.00573    0.00603
AFIX  43
H10   2    0.228179    0.222393    0.401549    11.00000   -1.20000
AFIX   0
C11   1    0.061527    0.833044    1.037199    11.00000    0.02095    0.02781 =
         0.02321    0.00845    0.00910    0.00744
C12   1    0.508903    0.965136    1.324015    11.00000    0.02917    0.04029 =
         0.01888    0.00305    0.00040    0.00156
AFIX  33
H12A  2    0.448557    1.038851    1.346348    11.00000   -1.20000
H12B  2    0.622749    1.001682    1.374642    11.00000   -1.20000
H12C  2    0.459056    0.882830    1.349193    11.00000   -1.20000
AFIX   0
C13   1    0.081611    0.251599    0.678144    11.00000    0.02307    0.02269 =
         0.02117    0.00606    0.00652    0.00725
AFIX  43
H13   2   -0.019009    0.236846    0.706178    11.00000   -1.20000
AFIX   0
C14   1    0.307788    0.221895    0.977185    11.00000    0.02363    0.02064 =
         0.01929    0.00528    0.00554    0.00545
AFIX  23
H14A  2    0.415159    0.227986    0.951822    11.00000   -1.20000
H14B  2    0.239381    0.126310    0.925462    11.00000   -1.20000
AFIX   0
C15   1    0.374126    0.292049    0.593414    11.00000    0.02340    0.03091 =
         0.02199    0.00944    0.00877    0.00954
C16   1    0.376439    0.321710    0.731403    11.00000    0.02180    0.02869 =
         0.01948    0.00632    0.00344    0.00762
AFIX  43
H16   2    0.477187    0.355599    0.796849    11.00000   -1.20000
AFIX   0
C17   1    0.061884    0.801004    0.899656    11.00000    0.02125    0.02813 =
         0.01941    0.00932    0.00511    0.00763
AFIX  43
H17   2   -0.038247    0.771004    0.833580    11.00000   -1.20000
AFIX   0
C18   1    0.058740    0.321025    0.955643    11.00000    0.02271    0.02841 =
         0.01677    0.00629    0.00507    0.00911
C19   1    0.380141    0.809434    0.677657    11.00000    0.01821    0.03041 =
         0.01530    0.00329    0.00438    0.00169
C21   1   -0.074653    0.152857    0.310149    11.00000    0.03224    0.03847 =
         0.01966    0.00389   -0.00103   -0.00143
AFIX  33
H21A  2   -0.023959    0.241622    0.295839    11.00000   -1.20000
H21B  2   -0.188707    0.121069    0.259569    11.00000   -1.20000
H21C  2   -0.015448    0.080709    0.277560    11.00000   -1.20000
AFIX   0
C23   1    0.513393    0.386888    1.230062    11.00000    0.02174    0.04208 =
         0.01935    0.00752    0.00083    0.00408
AFIX  23
H23A  2    0.583223    0.371319    1.307697    11.00000   -1.20000
H23B  2    0.578795    0.391924    1.160428    11.00000   -1.20000
AFIX   0
C24   1   -0.170051    0.394252    0.987253    11.00000    0.02678    0.05739 =
         0.02870    0.01160    0.00917    0.02088
AFIX  43
H24   2   -0.245594    0.452614    0.997731    11.00000   -1.20000
AFIX   0
C25   1    0.486911    0.726175    0.647918    11.00000    0.02479    0.04733 =
         0.02334    0.00509    0.00458    0.01254
AFIX  43
H25   2    0.466196    0.626879    0.632832    11.00000   -1.20000
AFIX   0
C26   1   -0.230103    0.788927    0.994415    11.00000    0.02015    0.05826 =
         0.03064    0.01736    0.00862    0.01310
AFIX  33
H26A  2   -0.238796    0.699449    0.924725    11.00000   -1.20000
H26B  2   -0.238038    0.863182    0.950755    11.00000   -1.20000
H26C  2   -0.318805    0.777976    1.042717    11.00000   -1.20000
AFIX   0
C27   1   -0.049712    0.212591    0.974759    11.00000    0.02737    0.03528 =
         0.02930    0.01145    0.00764    0.00682
AFIX  43
H27   2   -0.031339    0.122485    0.974661    11.00000   -1.20000
AFIX   0
C28   1    0.469843    0.528218    1.279680    11.00000    0.02967    0.03502 =
         0.02113   -0.00112    0.00309    0.00192
AFIX  23
H28A  2    0.567908    0.604932    1.295010    11.00000   -1.20000
H28B  2    0.438848    0.536039    1.368484    11.00000   -1.20000
AFIX   0
C29   1   -0.193720    0.258909    0.994631    11.00000    0.02184    0.06058 =
         0.02874    0.01569    0.00895    0.00919
AFIX  43
H29   2   -0.288879    0.205749    1.010172    11.00000   -1.20000
AFIX   0
C30   1   -0.082394    0.598240    0.403443    11.00000    0.02314    0.03935 =
         0.02493    0.00808   -0.00482    0.00160
AFIX  23
H30A  2   -0.152066    0.523564    0.321827    11.00000   -1.20000
H30B  2   -0.145479    0.609494    0.475846    11.00000   -1.20000
AFIX   0
C31   1    0.666527    0.362433    0.631778    11.00000    0.02182    0.05897 =
         0.03362    0.01513    0.01038    0.00793
AFIX  33
H31A  2    0.681510    0.298340    0.686523    11.00000   -1.20000
H31B  2    0.672510    0.456784    0.692111    11.00000   -1.20000
H31C  2    0.752533    0.368009    0.580104    11.00000   -1.20000
AFIX   0
C32   1   -0.047800    0.736761    0.368326    11.00000    0.03495    0.04401 =
         0.02655    0.01816   -0.00092    0.00883
AFIX  23
H32A  2   -0.027087    0.716378    0.275105    11.00000   -1.20000
H32B  2   -0.146739    0.774901    0.367172    11.00000   -1.20000
AFIX   0
C33   1    0.634387    0.814887    0.643641    11.00000    0.01774    0.08716 =
         0.02703    0.00700    0.00719    0.01435
AFIX  43
H33   2    0.729915    0.785221    0.624991    11.00000   -1.20000
AFIX   0
C34   1    0.615369    0.948918    0.670705    11.00000    0.02349    0.07728 =
         0.03151    0.01156    0.00855   -0.01216
AFIX  43
H34   2    0.694843    1.030087    0.674637    11.00000   -1.20000
AFIX   0
C35   1    0.357313    0.856514    0.955682    11.00000    0.01665    0.02371 =
         0.01718    0.00572    0.00415    0.00504
AFIX  43
H35   2    0.458810    0.866263    0.928602    11.00000   -1.20000
AFIX   0
C36   1    0.226298    0.300806    0.773738    11.00000    0.02317    0.02147 =
         0.01628    0.00549    0.00562    0.00818
HKLF 4
 
REM  01
REM R1 =  0.0415 for    6311 Fo > 4sig(Fo)  and  0.0451 for all    6771 data
REM    397 parameters refined using      3 restraints
 
END  
     
WGHT      0.0372      0.0000 

REM Instructions for potential hydrogen bonds
EQIV $1 x, y, z-1
HTAB C10 S3_$1
HTAB C21 S4
EQIV $2 x-1, y, z
HTAB C26 O1_$2
HTAB C32 O4_$1
EQIV $3 x+1, y, z
HTAB C33 S1_$3

REM Highest difference peak  0.231,  deepest hole -0.331,  1-sigma level  0.052
Q1    1   0.1591  1.3050  0.7227  11.00000  0.05    0.23
Q2    1   0.6102  0.2036  0.7045  11.00000  0.05    0.22
Q3    1   0.0888  1.2493  0.6120  11.00000  0.05    0.22
Q4    1   0.2065  0.7884  0.7754  11.00000  0.05    0.21
Q5    1   0.0990  0.8269  0.2961  11.00000  0.05    0.21
Q6    1  -0.1544  0.1961  0.9506  11.00000  0.05    0.20
Q7    1   0.4253  0.1818  1.1402  11.00000  0.05    0.20
Q8    1   0.6870  1.5229  0.9344  11.00000  0.05    0.20
Q9    1   0.2487  0.2712  1.1776  11.00000  0.05    0.20
Q10   1   0.7167  0.3103  1.2206  11.00000  0.05    0.20
Q11   1   0.4065  1.3141  0.7591  11.00000  0.05    0.20
Q12   1   0.1159  0.3092  1.0916  11.00000  0.05    0.19
Q13   1   0.0577  0.8035  0.9697  11.00000  0.05    0.19
Q14   1   0.6107  0.8629  0.5175  11.00000  0.05    0.18
Q15   1  -0.3205  0.8554  1.0638  11.00000  0.05    0.18
Q16   1   0.0754  0.6027  0.7959  11.00000  0.05    0.18
Q17   1   0.0827  1.0984  0.6871  11.00000  0.05    0.18
Q18   1   0.1791  0.9757  0.6967  11.00000  0.05    0.18
Q19   1   0.3594  0.5933  1.3609  11.00000  0.05    0.18
Q20   1   0.4866  1.2386  0.9523  11.00000  0.05    0.18
Q21   1   0.5008  1.4236  0.9585  11.00000  0.05    0.18
Q22   1   0.2350  0.9739  0.8687  11.00000  0.05    0.17
Q23   1  -0.2298  0.5519  0.5510  11.00000  0.05    0.17
Q24   1   0.2900  0.8084  0.9218  11.00000  0.05    0.17
Q25   1   0.7943  1.4998  0.9873  11.00000  0.05    0.17
Q26   1   0.0348  0.9278  0.6592  11.00000  0.05    0.17
Q27   1   0.2193  1.2743  0.8069  11.00000  0.05    0.17
;

loop_
_symmetry_equiv_pos_site_id
_space_group_symop_operation_xyz
1 +X,+Y,+Z

loop_
_atom_site_label
_atom_site_type_symbol
_atom_site_fract_x
_atom_site_fract_y
_atom_site_fract_z
_atom_site_U_iso_or_equiv
_atom_site_adp_type
_atom_site_occupancy
_atom_site_site_symmetry_multiplicity
_atom_site_calc_flag
_atom_site_refinement_flags
S1 S 0.08740(10) 0.88793(9) 0.64377(9) 0.0243(2) Uani 1 1 d .
S2 S 0.35250(10) 0.51457(9) 1.00523(9) 0.0258(2) Uani 1 1 d .
S3 S 0.34027(11) 0.23548(9) 1.15742(9) 0.0265(2) Uani 1 1 d .
S4 S 0.09648(11) 0.53908(10) 0.46033(9) 0.0293(2) Uani 1 1 d .
O1 O 0.5036(3) 0.9242(3) 1.1802(3) 0.0288(6) Uani 1 1 d .
O2 O -0.0686(3) 0.1751(3) 0.4529(3) 0.0296(6) Uani 1 1 d .
O3 O 0.5111(3) 0.3104(3) 0.5397(3) 0.0332(6) Uani 1 1 d .
O4 O -0.0773(3) 0.8269(3) 1.0888(3) 0.0316(6) Uani 1 1 d .
N22 N -0.0163(4) 0.4310(4) 0.9618(3) 0.0291(7) Uani 1 1 d .
N37 N 0.4595(4) 0.9463(4) 0.6916(3) 0.0339(8) Uani 1 1 d .
C1 C 0.2123(4) 0.8132(3) 0.8581(4) 0.0185(7) Uani 1 1 d .
C2 C 0.0958(5) 0.8499(4) 0.4651(4) 0.0269(8) Uani 1 1 d .
C3 C 0.3543(4) 0.8859(4) 1.0940(4) 0.0212(7) Uani 1 1 d .
C4 C 0.2279(4) 0.3303(3) 0.9272(3) 0.0184(7) Uani 1 1 d .
C5 C 0.2071(4) 0.8746(4) 1.1356(4) 0.0223(7) Uani 1 1 d .
C6 C 0.0824(4) 0.2231(4) 0.5392(4) 0.0224(7) Uani 1 1 d .
C7 C 0.3306(5) 0.5501(4) 1.1814(4) 0.0282(8) Uani 1 1 d .
C8 C 0.2110(4) 0.7749(4) 0.7046(3) 0.0190(7) Uani 1 1 d .
C9 C 0.1310(4) 0.6147(4) 0.6427(4) 0.0223(7) Uani 1 1 d .
C10 C 0.2282(4) 0.2426(4) 0.4959(4) 0.0243(7) Uani 1 1 d .
C11 C 0.0615(4) 0.8330(4) 1.0372(4) 0.0231(7) Uani 1 1 d .
C12 C 0.5089(5) 0.9651(4) 1.3240(4) 0.0321(9) Uani 1 1 d .
C13 C 0.0816(4) 0.2516(4) 0.6781(4) 0.0220(7) Uani 1 1 d .
C14 C 0.3078(4) 0.2219(4) 0.9772(3) 0.0212(7) Uani 1 1 d .
C15 C 0.3741(4) 0.2920(4) 0.5934(4) 0.0243(7) Uani 1 1 d .
C16 C 0.3764(4) 0.3217(4) 0.7314(4) 0.0234(7) Uani 1 1 d .
C17 C 0.0619(4) 0.8010(4) 0.8997(4) 0.0222(7) Uani 1 1 d .
C18 C 0.0587(4) 0.3210(4) 0.9556(3) 0.0222(7) Uani 1 1 d .
C19 C 0.3801(4) 0.8094(4) 0.6777(3) 0.0225(7) Uani 1 1 d .
C21 C -0.0746(5) 0.1529(4) 0.3101(4) 0.0332(9) Uani 1 1 d .
C23 C 0.5134(4) 0.3869(4) 1.2301(4) 0.0290(8) Uani 1 1 d .
C24 C -0.1701(5) 0.3942(5) 0.9872(4) 0.0361(10) Uani 1 1 d .
C25 C 0.4869(4) 0.7262(5) 0.6479(4) 0.0325(9) Uani 1 1 d .
C26 C -0.2301(4) 0.7889(5) 0.9944(4) 0.0347(9) Uani 1 1 d .
C27 C -0.0497(4) 0.2126(4) 0.9748(4) 0.0302(8) Uani 1 1 d .
C28 C 0.4698(5) 0.5282(4) 1.2797(4) 0.0316(9) Uani 1 1 d .
C29 C -0.1937(5) 0.2589(5) 0.9946(4) 0.0363(9) Uani 1 1 d .
C30 C -0.0824(4) 0.5982(4) 0.4034(4) 0.0315(8) Uani 1 1 d .
C31 C 0.6665(5) 0.3624(5) 0.6318(4) 0.0376(10) Uani 1 1 d .
C32 C -0.0478(5) 0.7368(5) 0.3683(4) 0.0347(9) Uani 1 1 d .
C33 C 0.6344(5) 0.8149(6) 0.6436(4) 0.0455(12) Uani 1 1 d .
C34 C 0.6154(5) 0.9489(6) 0.6707(4) 0.0480(13) Uani 1 1 d .
C35 C 0.3573(4) 0.8565(4) 0.9557(3) 0.0192(7) Uani 1 1 d .
C36 C 0.2263(4) 0.3008(4) 0.7737(4) 0.0198(7) Uani 1 1 d .
H2A H 0.1009 0.93813 0.43943 0.0323 Uiso 1 1 calc R
H2B H 0.19774 0.81942 0.45318 0.0323 Uiso 1 1 calc R
H5 H 0.20563 0.89489 1.2297 0.0267 Uiso 1 1 calc R
H7A H 0.32131 0.64912 1.21494 0.0338 Uiso 1 1 calc R
H7B H 0.22723 0.48797 1.18311 0.0338 Uiso 1 1 calc R
H9A H 0.0244 0.59651 0.66883 0.0268 Uiso 1 1 calc R
H9B H 0.20051 0.56299 0.68614 0.0268 Uiso 1 1 calc R
H10 H 0.22818 0.22239 0.40155 0.0292 Uiso 1 1 calc R
H12A H 0.44856 1.03885 1.34635 0.0385 Uiso 1 1 calc R
H12B H 0.62275 1.00168 1.37464 0.0385 Uiso 1 1 calc R
H12C H 0.45906 0.88283 1.34919 0.0385 Uiso 1 1 calc R
H13 H -0.01901 0.23685 0.70618 0.0264 Uiso 1 1 calc R
H14A H 0.41516 0.22799 0.95182 0.0254 Uiso 1 1 calc R
H14B H 0.23938 0.12631 0.92546 0.0254 Uiso 1 1 calc R
H16 H 0.47719 0.3556 0.79685 0.0281 Uiso 1 1 calc R
H17 H -0.03825 0.771 0.83358 0.0266 Uiso 1 1 calc R
H21A H -0.02396 0.24162 0.29584 0.0399 Uiso 1 1 calc R
H21B H -0.18871 0.12107 0.25957 0.0399 Uiso 1 1 calc R
H21C H -0.01545 0.08071 0.27756 0.0399 Uiso 1 1 calc R
H22 H 0.02671 0.51259 0.95115 0.0350 Uiso 1 1 calc R
H23A H 0.58322 0.37132 1.3077 0.0348 Uiso 1 1 calc R
H23B H 0.5788 0.39192 1.16043 0.0348 Uiso 1 1 calc R
H24 H -0.24559 0.45261 0.99773 0.0433 Uiso 1 1 calc R
H25 H 0.4662 0.62688 0.63283 0.0390 Uiso 1 1 calc R
H26A H -0.2388 0.69945 0.92473 0.0416 Uiso 1 1 calc R
H26B H -0.23804 0.86318 0.95076 0.0416 Uiso 1 1 calc R
H26C H -0.3188 0.77798 1.04272 0.0416 Uiso 1 1 calc R
H27 H -0.03134 0.12249 0.97466 0.0363 Uiso 1 1 calc R
H28A H 0.56791 0.60493 1.29501 0.0379 Uiso 1 1 calc R
H28B H 0.43885 0.53604 1.36848 0.0379 Uiso 1 1 calc R
H29 H -0.28888 0.20575 1.01017 0.0435 Uiso 1 1 calc R
H30A H -0.15207 0.52356 0.32183 0.0377 Uiso 1 1 calc R
H30B H -0.14548 0.60949 0.47585 0.0377 Uiso 1 1 calc R
H31A H 0.68151 0.29834 0.68652 0.0451 Uiso 1 1 calc R
H31B H 0.67251 0.45678 0.69211 0.0451 Uiso 1 1 calc R
H31C H 0.75253 0.36801 0.5801 0.0451 Uiso 1 1 calc R
H32A H -0.02709 0.71638 0.2751 0.0416 Uiso 1 1 calc R
H32B H -0.14674 0.7749 0.36717 0.0416 Uiso 1 1 calc R
H33 H 0.72992 0.78522 0.62499 0.0546 Uiso 1 1 calc R
H34 H 0.69484 1.03009 0.67464 0.0576 Uiso 1 1 calc R
H35 H 0.45881 0.86626 0.9286 0.0230 Uiso 1 1 calc R
H37 H 0.41716 1.02045 0.71079 0.0407 Uiso 1 1 calc R

loop_
_atom_site_aniso_label
_atom_site_aniso_U_11
_atom_site_aniso_U_22
_atom_site_aniso_U_33
_atom_site_aniso_U_12
_atom_site_aniso_U_13
_atom_site_aniso_U_23
S1 0.0282(5) 0.0259(5) 0.0240(5) 0.0119(4) 0.0088(4) 0.0103(4)
S2 0.0312(5) 0.0210(4) 0.0236(5) 0.0029(4) 0.0073(4) 0.0053(4)
S3 0.0305(5) 0.0289(5) 0.0208(4) 0.0041(4) 0.0047(4) 0.0108(4)
S4 0.0333(5) 0.0274(5) 0.0226(5) 0.0083(4) 0.0019(4) 0.0015(4)
O1 0.0195(12) 0.0452(16) 0.0170(13) 0.0065(11) -0.0002(10) 0.0047(11)
O2 0.0245(13) 0.0402(16) 0.0179(13) 0.0029(11) -0.0008(10) 0.0053(11)
O3 0.0246(13) 0.0542(18) 0.0212(14) 0.0077(12) 0.0113(11) 0.0095(13)
O4 0.0196(13) 0.0558(18) 0.0245(13) 0.0134(12) 0.0104(10) 0.0144(13)
N22 0.0277(17) 0.0366(18) 0.0281(17) 0.0158(14) 0.0098(13) 0.0103(14)
N37 0.0281(17) 0.0373(19) 0.0318(19) -0.0016(14) 0.0100(14) 0.0073(15)
C1 0.0185(16) 0.0180(17) 0.0184(17) 0.0046(13) 0.0048(13) 0.0037(13)
C2 0.032(2) 0.033(2) 0.0206(19) 0.0074(17) 0.0097(16) 0.0143(17)
C3 0.0202(16) 0.0237(17) 0.0187(17) 0.0073(14) 0.0033(13) 0.0039(14)
C4 0.0217(17) 0.0180(16) 0.0153(16) 0.0040(13) 0.0054(13) 0.0044(13)
C5 0.0252(17) 0.0291(18) 0.0153(16) 0.0106(15) 0.0049(13) 0.0083(14)
C6 0.0237(17) 0.0183(17) 0.0223(18) 0.0045(14) -0.0006(14) 0.0049(14)
C7 0.037(2) 0.0244(19) 0.0185(19) 0.0084(17) 0.0054(16) -0.0020(15)
C8 0.0165(15) 0.0228(17) 0.0177(17) 0.0053(13) 0.0042(13) 0.0054(14)
C9 0.0278(18) 0.0204(17) 0.0219(18) 0.0080(14) 0.0077(14) 0.0084(14)
C10 0.0283(18) 0.0279(19) 0.0154(17) 0.0060(15) 0.0057(14) 0.0040(14)
C11 0.0210(17) 0.0278(19) 0.0232(18) 0.0074(14) 0.0091(14) 0.0084(15)
C12 0.029(2) 0.040(2) 0.0189(19) 0.0016(18) 0.0004(15) 0.0031(17)
C13 0.0231(17) 0.0227(18) 0.0212(18) 0.0073(14) 0.0065(14) 0.0061(14)
C14 0.0236(17) 0.0206(17) 0.0193(17) 0.0055(14) 0.0055(14) 0.0053(14)
C15 0.0234(17) 0.0309(19) 0.0220(18) 0.0095(15) 0.0088(14) 0.0094(15)
C16 0.0218(17) 0.0287(18) 0.0195(17) 0.0076(14) 0.0034(14) 0.0063(15)
C17 0.0213(16) 0.0281(18) 0.0194(17) 0.0076(14) 0.0051(14) 0.0093(15)
C18 0.0227(17) 0.0284(18) 0.0168(16) 0.0091(14) 0.0051(13) 0.0063(14)
C19 0.0182(16) 0.0304(18) 0.0153(17) 0.0017(14) 0.0044(13) 0.0033(14)
C21 0.032(2) 0.038(2) 0.0197(19) -0.0014(18) -0.0010(16) 0.0039(17)
C23 0.0217(17) 0.042(2) 0.0193(18) 0.0041(16) 0.0008(14) 0.0075(16)
C24 0.027(2) 0.057(3) 0.029(2) 0.0209(19) 0.0092(16) 0.0116(19)
C25 0.0248(18) 0.047(2) 0.0233(19) 0.0125(17) 0.0046(15) 0.0051(17)
C26 0.0202(18) 0.058(3) 0.031(2) 0.0131(18) 0.0086(16) 0.017(2)
C27 0.0274(19) 0.035(2) 0.029(2) 0.0068(16) 0.0076(15) 0.0115(17)
C28 0.030(2) 0.035(2) 0.0211(19) 0.0019(17) 0.0031(15) -0.0011(16)
C29 0.0218(19) 0.061(3) 0.029(2) 0.0092(19) 0.0089(16) 0.016(2)
C30 0.0231(18) 0.039(2) 0.025(2) 0.0016(16) -0.0048(14) 0.0081(17)
C31 0.0218(19) 0.059(3) 0.034(2) 0.0079(18) 0.0104(16) 0.015(2)
C32 0.035(2) 0.044(2) 0.027(2) 0.0088(18) -0.0009(16) 0.0182(18)
C33 0.0177(18) 0.087(4) 0.027(2) 0.014(2) 0.0072(16) 0.007(2)
C34 0.023(2) 0.077(4) 0.032(2) -0.012(2) 0.0086(17) 0.012(2)
C35 0.0167(16) 0.0237(17) 0.0172(16) 0.0050(13) 0.0042(13) 0.0057(14)
C36 0.0232(16) 0.0215(17) 0.0163(16) 0.0082(14) 0.0056(13) 0.0055(14)

loop_
_atom_type_symbol
_atom_type_description
_atom_type_scat_dispersion_real
_atom_type_scat_dispersion_imag
_atom_type_scat_source
C C 0.0033 0.0016
;
International Tables for Crystallography
(Vol. C, Tables 4.2.6.8 and 6.1.1.4)
;
H H 0.0000 0.0000
;
International Tables for Crystallography
(Vol. C, Table 6.1.1.4)
;
N N 0.0061 0.0033
;
International Tables for Crystallography
(Vol. C, Tables 4.2.6.8 and 6.1.1.4)
;
O O 0.0106 0.0060
;
International Tables for Crystallography
(Vol. C, Tables 4.2.6.8 and 6.1.1.4)
;
S S 0.1246 0.1234
;
International Tables for Crystallography
(Vol. C, Tables 4.2.6.8 and 6.1.1.4)
;

loop_
_geom_angle_atom_site_label_1
_geom_angle_atom_site_label_2
_geom_angle_atom_site_label_3
_geom_angle
_geom_angle_publ_flag
C2 S1 C8 103.13(18) yes
C4 S2 C7 101.74(17) yes
C14 S3 C23 101.59(17) yes
C9 S4 C30 101.02(18) yes
C3 O1 C12 117.4(3) yes
C6 O2 C21 117.2(3) yes
C15 O3 C31 118.1(3) yes
C11 O4 C26 117.6(3) yes
C18 N22 C24 109.7(4) yes
C19 N37 C34 109.6(4) yes
C8 C1 C17 119.1(3) yes
C8 C1 C35 121.4(3) yes
C17 C1 C35 119.5(3) yes
S1 C2 C32 114.4(3) yes
O1 C3 C5 124.4(3) yes
O1 C3 C35 114.9(3) yes
C5 C3 C35 120.8(3) yes
S2 C4 C14 112.6(2) yes
S2 C4 C18 109.7(2) yes
S2 C4 C36 103.8(2) yes
C14 C4 C18 110.5(3) yes
C14 C4 C36 107.6(3) yes
C18 C4 C36 112.5(3) yes
C3 C5 C11 119.0(3) yes
O2 C6 C10 123.9(3) yes
O2 C6 C13 115.1(3) yes
C10 C6 C13 121.0(3) yes
S2 C7 C28 115.1(3) yes
S1 C8 C1 103.3(2) yes
S1 C8 C9 113.4(2) yes
S1 C8 C19 109.7(3) yes
C1 C8 C9 106.7(3) yes
C1 C8 C19 112.5(2) yes
C9 C8 C19 111.0(3) yes
S4 C9 C8 117.7(3) yes
C6 C10 C15 118.7(3) yes
O4 C11 C5 114.6(3) yes
O4 C11 C17 124.4(3) yes
C5 C11 C17 121.1(3) yes
C6 C13 C36 120.0(4) yes
S3 C14 C4 118.6(2) yes
O3 C15 C10 113.9(3) yes
O3 C15 C16 124.6(3) yes
C10 C15 C16 121.4(4) yes
C15 C16 C36 119.1(3) yes
C1 C17 C11 119.6(3) yes
N22 C18 C4 121.5(3) yes
N22 C18 C27 107.2(3) yes
C4 C18 C27 131.3(4) yes
N37 C19 C8 121.7(3) yes
N37 C19 C25 107.1(3) yes
C8 C19 C25 131.0(4) yes
S3 C23 C28 115.1(3) yes
N22 C24 C29 107.8(4) yes
C19 C25 C33 107.6(4) yes
C18 C27 C29 108.1(4) yes
C7 C28 C23 114.0(3) yes
C24 C29 C27 107.3(4) yes
S4 C30 C32 115.1(3) yes
C2 C32 C30 114.9(4) yes
C25 C33 C34 108.2(4) yes
N37 C34 C33 107.5(4) yes
C1 C35 C3 120.0(3) yes
C4 C36 C13 120.7(3) yes
C4 C36 C16 119.5(3) yes
C13 C36 C16 119.9(3) yes
C18 N22 H22 125.167 no
C24 N22 H22 125.165 no
C19 N37 H37 125.208 no
C34 N37 H37 125.203 no
S1 C2 H2A 108.664 no
S1 C2 H2B 108.662 no
C32 C2 H2A 108.666 no
C32 C2 H2B 108.662 no
H2A C2 H2B 107.605 no
C3 C5 H5 120.479 no
C11 C5 H5 120.477 no
S2 C7 H7A 108.498 no
S2 C7 H7B 108.499 no
C28 C7 H7A 108.496 no
C28 C7 H7B 108.493 no
H7A C7 H7B 107.508 no
S4 C9 H9A 107.888 no
S4 C9 H9B 107.885 no
C8 C9 H9A 107.886 no
C8 C9 H9B 107.882 no
H9A C9 H9B 107.178 no
C6 C10 H10 120.661 no
C15 C10 H10 120.655 no
O1 C12 H12A 109.472 no
O1 C12 H12B 109.466 no
O1 C12 H12C 109.464 no
H12A C12 H12B 109.475 no
H12A C12 H12C 109.479 no
H12B C12 H12C 109.471 no
C6 C13 H13 120.024 no
C36 C13 H13 120.017 no
S3 C14 H14A 107.653 no
S3 C14 H14B 107.652 no
C4 C14 H14A 107.650 no
C4 C14 H14B 107.651 no
H14A C14 H14B 107.074 no
C15 C16 H16 120.438 no
C36 C16 H16 120.434 no
C1 C17 H17 120.200 no
C11 C17 H17 120.207 no
O2 C21 H21A 109.475 no
O2 C21 H21B 109.468 no
O2 C21 H21C 109.470 no
H21A C21 H21B 109.472 no
H21A C21 H21C 109.473 no
H21B C21 H21C 109.469 no
S3 C23 H23A 108.505 no
S3 C23 H23B 108.506 no
C28 C23 H23A 108.506 no
C28 C23 H23B 108.512 no
H23A C23 H23B 107.511 no
N22 C24 H24 126.109 no
C29 C24 H24 126.108 no
C19 C25 H25 126.193 no
C33 C25 H25 126.188 no
O4 C26 H26A 109.473 no
O4 C26 H26B 109.473 no
O4 C26 H26C 109.473 no
H26A C26 H26B 109.471 no
H26A C26 H26C 109.468 no
H26B C26 H26C 109.469 no
C18 C27 H27 125.952 no
C29 C27 H27 125.950 no
C7 C28 H28A 108.747 no
C7 C28 H28B 108.749 no
C23 C28 H28A 108.741 no
C23 C28 H28B 108.745 no
H28A C28 H28B 107.644 no
C24 C29 H29 126.359 no
C27 C29 H29 126.358 no
S4 C30 H30A 108.488 no
S4 C30 H30B 108.483 no
C32 C30 H30A 108.493 no
C32 C30 H30B 108.487 no
H30A C30 H30B 107.497 no
O3 C31 H31A 109.471 no
O3 C31 H31B 109.467 no
O3 C31 H31C 109.469 no
H31A C31 H31B 109.473 no
H31A C31 H31C 109.477 no
H31B C31 H31C 109.470 no
C2 C32 H32A 108.532 no
C2 C32 H32B 108.537 no
C30 C32 H32A 108.535 no
C30 C32 H32B 108.539 no
H32A C32 H32B 107.522 no
C25 C33 H33 125.907 no
C34 C33 H33 125.915 no
N37 C34 H34 126.250 no
C33 C34 H34 126.252 no
C1 C35 H35 119.994 no
C3 C35 H35 119.993 no

loop_
_geom_bond_atom_site_label_1
_geom_bond_atom_site_label_2
_geom_bond_distance
_geom_bond_publ_flag
S1 C2 1.815(4) yes
S1 C8 1.850(4) yes
S2 C4 1.857(3) yes
S2 C7 1.822(4) yes
S3 C14 1.818(4) yes
S3 C23 1.815(3) yes
S4 C9 1.804(4) yes
S4 C30 1.808(4) yes
O1 C3 1.360(4) yes
O1 C12 1.436(5) yes
O2 C6 1.369(4) yes
O2 C21 1.435(5) yes
O3 C15 1.379(5) yes
O3 C31 1.424(4) yes
O4 C11 1.376(5) yes
O4 C26 1.422(4) yes
N22 C18 1.372(5) yes
N22 C24 1.385(5) yes
N37 C19 1.381(5) yes
N37 C34 1.379(6) yes
C1 C8 1.540(5) yes
C1 C17 1.415(5) yes
C1 C35 1.386(4) yes
C2 C32 1.518(5) yes
C3 C5 1.389(5) yes
C3 C35 1.398(5) yes
C4 C14 1.547(6) yes
C4 C18 1.512(5) yes
C4 C36 1.544(5) yes
C5 C11 1.394(4) yes
C6 C10 1.389(6) yes
C6 C13 1.401(5) yes
C7 C28 1.528(6) yes
C8 C9 1.549(4) yes
C8 C19 1.511(5) yes
C10 C15 1.389(5) yes
C11 C17 1.384(5) yes
C13 C36 1.372(5) yes
C15 C16 1.385(5) yes
C16 C36 1.419(5) yes
C18 C27 1.377(6) yes
C19 C25 1.366(6) yes
C23 C28 1.519(6) yes
C24 C29 1.367(7) yes
C25 C33 1.420(6) yes
C27 C29 1.419(6) yes
C30 C32 1.525(7) yes
C33 C34 1.352(8) yes
N22 H22 0.880 no
N37 H37 0.880 no
C2 H2A 0.990 no
C2 H2B 0.990 no
C5 H5 0.950 no
C7 H7A 0.990 no
C7 H7B 0.990 no
C9 H9A 0.990 no
C9 H9B 0.990 no
C10 H10 0.950 no
C12 H12A 0.980 no
C12 H12B 0.980 no
C12 H12C 0.980 no
C13 H13 0.950 no
C14 H14A 0.990 no
C14 H14B 0.990 no
C16 H16 0.950 no
C17 H17 0.950 no
C21 H21A 0.980 no
C21 H21B 0.980 no
C21 H21C 0.980 no
C23 H23A 0.990 no
C23 H23B 0.990 no
C24 H24 0.950 no
C25 H25 0.950 no
C26 H26A 0.980 no
C26 H26B 0.980 no
C26 H26C 0.980 no
C27 H27 0.950 no
C28 H28A 0.990 no
C28 H28B 0.990 no
C29 H29 0.950 no
C30 H30A 0.990 no
C30 H30B 0.990 no
C31 H31A 0.980 no
C31 H31B 0.980 no
C31 H31C 0.980 no
C32 H32A 0.990 no
C32 H32B 0.990 no
C33 H33 0.950 no
C34 H34 0.950 no
C35 H35 0.950 no

loop_
_geom_contact_atom_site_label_1
_geom_contact_atom_site_label_2
_geom_contact_distance
_geom_contact_publ_flag
_geom_contact_site_symmetry_2
S1 S4 3.556(2) no .
S1 N37 3.057(4) no .
S1 C17 3.045(4) no .
S1 C30 3.215(4) no .
S2 S3 3.570(2) no .
S2 N22 3.033(3) no .
S2 C16 3.062(4) no .
S2 C23 3.199(4) no .
S3 C7 3.135(5) no .
S3 C18 3.321(4) no .
S3 C27 3.494(4) no .
S4 C2 3.124(5) no .
S4 C19 3.316(3) no .
S4 C25 3.486(4) no .
N22 C7 3.243(5) no .
N22 C13 3.353(5) no .
N22 C36 3.287(5) no .
N37 C1 3.261(5) no .
N37 C2 3.389(5) no .
N37 C35 3.309(6) no .
C1 C5 2.802(5) no .
C1 C25 3.530(6) no .
C2 C9 3.397(6) no .
C2 C19 3.174(5) no .
C3 C17 2.782(5) no .
C4 C23 3.505(5) no .
C5 C12 2.810(5) no .
C6 C16 2.779(5) no .
C7 C14 3.383(5) no .
C7 C18 3.110(4) no .
C8 C30 3.491(4) no .
C9 C17 3.051(5) no .
C9 C25 3.028(5) no .
C9 C35 3.517(4) no .
C10 C21 2.804(5) no .
C10 C36 2.801(5) no .
C11 C35 2.781(5) no .
C13 C14 3.506(5) no .
C13 C15 2.777(6) no .
C13 C18 2.837(5) no .
C13 C27 3.543(6) no .
C14 C16 3.088(6) no .
C14 C27 3.033(5) no .
C16 C31 2.839(6) no .
C17 C26 2.820(6) no .
C19 C35 2.854(5) no .
C25 C35 3.562(5) no .
C27 C36 3.540(6) no .
S3 C3 3.441(4) no 1_545
S3 C5 3.544(4) no 1_545
S4 C6 3.481(5) no .
S4 C10 3.469(4) no .
O1 C26 3.456(5) no 1_655
O3 C23 3.510(5) no 1_554
O4 C21 3.478(5) no 1_566
O4 C32 3.258(6) no 1_556
C3 S3 3.441(4) no 1_565
C5 S3 3.544(4) no 1_565
C6 S4 3.481(5) no .
C10 S4 3.469(4) no .
C21 O4 3.478(5) no 1_544
C23 O3 3.510(5) no 1_556
C26 O1 3.456(5) no 1_455
C32 O4 3.258(6) no 1_554
S1 H9A 2.9780 no .
S1 H17 2.8105 no .
S1 H30B 3.0251 no .
S1 H32B 3.0299 no .
S1 H37 2.7750 no .
S2 H14A 2.9611 no .
S2 H16 2.8203 no .
S2 H22 2.7433 no .
S2 H23B 2.9666 no .
S2 H28A 3.0783 no .
S3 H7B 2.8486 no .
S3 H27 3.2528 no .
S3 H28B 3.1137 no .
S4 H2B 2.8259 no .
S4 H25 3.2081 no .
S4 H32A 3.1443 no .
O1 H5 2.6554 no .
O1 H35 2.4796 no .
O2 H10 2.6574 no .
O2 H13 2.4918 no .
O3 H10 2.4736 no .
O3 H16 2.6691 no .
O4 H5 2.4866 no .
O4 H17 2.6574 no .
N22 H7A 3.5045 no .
N22 H7B 2.7004 no .
N22 H13 2.8540 no .
N22 H27 3.1305 no .
N22 H29 3.1431 no .
N37 H2B 2.8798 no .
N37 H25 3.1302 no .
N37 H33 3.1221 no .
N37 H35 2.7929 no .
C1 H9A 2.5820 no .
C1 H9B 2.6566 no .
C1 H37 3.3163 no .
C2 H30A 3.3746 no .
C2 H30B 2.9200 no .
C2 H37 3.2763 no .
C3 H12A 2.5822 no .
C3 H12B 3.1985 no .
C3 H12C 2.6748 no .
C4 H7B 2.7225 no .
C4 H13 2.6835 no .
C4 H16 2.7119 no .
C4 H22 2.7288 no .
C4 H23B 3.3833 no .
C4 H27 2.9561 no .
C5 H12A 2.6821 no .
C5 H12C 2.8076 no .
C5 H17 3.2747 no .
C5 H35 3.2770 no .
C6 H21A 2.6185 no .
C6 H21B 3.2066 no .
C6 H21C 2.6377 no .
C7 H22 3.1282 no .
C7 H23A 3.3760 no .
C7 H23B 2.8794 no .
C8 H2B 2.7595 no .
C8 H17 2.6937 no .
C8 H25 2.9435 no .
C8 H30B 3.3824 no .
C8 H35 2.7084 no .
C8 H37 2.7422 no .
C9 H2B 3.2507 no .
C9 H17 2.9386 no .
C9 H25 2.8624 no .
C9 H30A 3.5816 no .
C9 H30B 2.6799 no .
C10 H13 3.2814 no .
C10 H16 3.2758 no .
C10 H21A 2.7419 no .
C10 H21C 2.7288 no .
C11 H26A 2.5887 no .
C11 H26B 2.6709 no .
C11 H26C 3.2055 no .
C12 H5 2.5131 no .
C13 H10 3.2870 no .
C13 H14B 3.3569 no .
C13 H16 3.2732 no .
C13 H22 3.4898 no .
C14 H7B 3.2248 no .
C14 H16 2.9890 no .
C14 H23B 2.7095 no .
C14 H27 2.8793 no .
C15 H31A 2.6307 no .
C15 H31B 2.6489 no .
C15 H31C 3.2156 no .
C16 H10 3.2765 no .
C16 H13 3.2774 no .
C16 H14A 2.6996 no .
C16 H14B 3.3698 no .
C16 H31A 2.7603 no .
C16 H31B 2.7894 no .
C17 H5 3.2749 no .
C17 H9A 2.6531 no .
C17 H9B 3.3452 no .
C17 H26A 2.6652 no .
C17 H26B 2.8438 no .
C17 H35 3.2805 no .
C18 H7B 2.5368 no .
C18 H13 2.4477 no .
C18 H14A 3.3482 no .
C18 H14B 2.6975 no .
C18 H24 3.1671 no .
C18 H29 3.1800 no .
C19 H2B 2.6292 no .
C19 H9A 3.3564 no .
C19 H9B 2.7024 no .
C19 H33 3.1632 no .
C19 H34 3.1702 no .
C19 H35 2.4734 no .
C21 H10 2.5053 no .
C23 H7A 3.3818 no .
C23 H7B 2.8354 no .
C23 H14A 2.8201 no .
C24 H7B 3.4851 no .
C24 H13 3.5037 no .
C24 H27 3.1598 no .
C25 H2B 3.3673 no .
C25 H9B 2.8343 no .
C25 H34 3.1665 no .
C25 H35 2.9629 no .
C25 H37 3.0569 no .
C26 H17 2.5212 no .
C27 H7B 3.2844 no .
C27 H13 2.9205 no .
C27 H14B 2.8416 no .
C27 H22 3.0600 no .
C27 H24 3.1660 no .
C29 H13 3.5379 no .
C29 H22 3.0687 no .
C30 H2A 3.3932 no .
C30 H2B 2.8295 no .
C30 H9A 2.7738 no .
C31 H16 2.5480 no .
C33 H35 3.4980 no .
C33 H37 3.0483 no .
C34 H25 3.1589 no .
C34 H35 3.4098 no .
C35 H5 3.2815 no .
C35 H9B 3.3771 no .
C35 H17 3.2776 no .
C35 H37 3.4401 no .
C36 H14A 2.6017 no .
C36 H14B 2.6623 no .
C36 H22 3.3396 no .
H2A H32A 2.3696 no .
H2A H32B 2.3042 no .
H2A H37 3.3850 no .
H2B H30B 3.3679 no .
H2B H32A 2.3054 no .
H2B H32B 2.8483 no .
H2B H37 2.9915 no .
H5 H12A 2.2461 no .
H5 H12B 3.4833 no .
H5 H12C 2.3571 no .
H7A H22 3.2077 no .
H7A H28A 2.3027 no .
H7A H28B 2.3935 no .
H7B H22 2.8233 no .
H7B H23B 3.3436 no .
H7B H28A 2.8532 no .
H7B H28B 2.3004 no .
H9A H17 2.3195 no .
H9A H30A 3.5097 no .
H9A H30B 2.3306 no .
H9B H17 3.4346 no .
H9B H25 2.4351 no .
H9B H30B 3.5653 no .
H9B H35 3.5029 no .
H10 H21A 2.3211 no .
H10 H21B 3.4758 no .
H10 H21C 2.2612 no .
H13 H14B 3.4565 no .
H13 H22 3.1538 no .
H13 H27 3.3033 no .
H14A H16 2.3797 no .
H14A H23A 3.5495 no .
H14A H23B 2.3862 no .
H14B H16 3.4720 no .
H14B H27 2.4428 no .
H16 H31A 2.3160 no .
H16 H31B 2.3585 no .
H16 H31C 3.5202 no .
H17 H26A 2.1879 no .
H17 H26B 2.4329 no .
H17 H26C 3.4860 no .
H17 H30B 3.5410 no .
H22 H24 2.4517 no .
H23A H28A 2.4204 no .
H23A H28B 2.2647 no .
H23B H28A 2.2628 no .
H23B H28B 2.8373 no .
H24 H29 2.4904 no .
H25 H33 2.5376 no .
H25 H35 3.3956 no .
H27 H29 2.5403 no .
H30A H32A 2.2504 no .
H30A H32B 2.4440 no .
H30B H32A 2.8330 no .
H30B H32B 2.2500 no .
H33 H34 2.4712 no .
H34 H37 2.4486 no .
H35 H37 3.0812 no .
S1 H14B 3.1613 no 1_565
S1 H33 2.9954 no 1_455
S2 H9B 3.5594 no .
S2 H26C 3.3853 no 1_655
S3 H10 2.8836 no 1_556
S3 H12A 3.2867 no 1_545
S4 H7B 3.2120 no 1_554
S4 H10 3.5145 no .
S4 H21A 2.9314 no .
S4 H28B 3.2220 no 1_554
O1 H7A 3.0624 no .
O1 H21B 2.8387 no 1_666
O1 H26B 3.5190 no 1_655
O1 H26C 2.6335 no 1_655
O2 H2A 2.9968 no 1_545
O2 H12B 2.7460 no 1_444
O2 H31C 2.8743 no 1_455
O3 H12A 2.8386 no 1_544
O3 H12B 3.5153 no 1_544
O3 H23A 2.7783 no 1_554
O3 H25 3.1967 no .
O3 H28B 3.3225 no 1_554
O4 H2A 3.5135 no 1_556
O4 H21B 3.4169 no 1_566
O4 H21C 2.6872 no 1_566
O4 H22 3.4561 no .
O4 H24 3.5928 no .
O4 H27 3.4705 no 1_565
O4 H32A 2.4979 no 1_556
O4 H32B 3.2058 no 1_556
N22 H31A 3.3172 no 1_455
N37 H12C 3.4529 no 1_554
N37 H14A 3.4984 no 1_565
C1 H14B 3.0057 no 1_565
C1 H22 3.5957 no .
C2 H5 2.8751 no 1_554
C2 H12C 3.4968 no 1_554
C2 H21C 3.5698 no 1_565
C3 H7A 2.9699 no .
C3 H14B 3.5335 no 1_565
C3 H26C 3.2481 no 1_655
C5 H2A 3.3647 no 1_556
C5 H2B 3.5071 no 1_556
C5 H7A 2.8895 no .
C5 H21C 3.2947 no 1_566
C5 H22 3.5626 no .
C5 H32A 3.1058 no 1_556
C6 H2A 2.8314 no 1_545
C6 H9B 3.2537 no .
C6 H31C 3.4375 no 1_455
C7 H12C 3.2357 no .
C9 H31C 3.5469 no 1_455
C10 H2A 2.9289 no 1_545
C10 H9B 3.3896 no .
C10 H12A 3.2962 no 1_544
C11 H21C 3.2835 no 1_566
C11 H22 3.0623 no .
C11 H27 3.3557 no 1_565
C11 H32A 3.1483 no 1_556
C12 H2B 3.4340 no 1_556
C12 H7A 3.1074 no .
C12 H21B 3.0362 no 1_666
C12 H34 3.5752 no 1_556
C13 H2A 3.5203 no 1_545
C13 H9B 3.0937 no .
C13 H31A 3.5449 no 1_455
C13 H31C 3.3516 no 1_455
C14 H29 3.4438 no 1_655
C14 H37 3.3561 no 1_545
C15 H9B 3.3400 no .
C15 H12A 3.3484 no 1_544
C15 H25 3.2230 no .
C15 H37 3.3351 no 1_545
C16 H9B 3.1807 no .
C16 H25 3.4886 no .
C16 H37 3.0772 no 1_545
C17 H14B 3.2742 no 1_565
C17 H22 3.0650 no .
C17 H27 3.4018 no 1_565
C21 H2A 3.2903 no 1_545
C21 H12B 3.0181 no 1_444
C21 H27 3.5126 no 1_554
C21 H29 3.5763 no 1_554
C23 H24 3.5329 no 1_655
C23 H29 3.4071 no 1_655
C23 H30A 2.8213 no 1_656
C23 H30B 3.5014 no 1_656
C24 H14A 3.5457 no 1_455
C24 H16 3.2246 no 1_455
C24 H23B 3.0173 no 1_455
C24 H26A 3.4410 no .
C24 H30A 3.3517 no 1_556
C24 H31A 3.0056 no 1_455
C24 H31B 3.4143 no 1_455
C25 H26A 3.5126 no 1_655
C25 H26B 3.3925 no 1_655
C25 H28B 2.9511 no 1_554
C25 H31B 3.4796 no .
C26 H21C 3.5265 no 1_566
C26 H24 3.3803 no .
C26 H27 3.5538 no 1_565
C26 H32A 3.4710 no 1_556
C26 H35 2.9307 no 1_455
C27 H21A 3.2473 no 1_556
C27 H26B 3.5216 no 1_545
C27 H34 3.3504 no 1_445
C28 H12C 3.4794 no .
C28 H25 3.5561 no 1_556
C28 H30A 3.1982 no 1_656
C28 H30B 3.4071 no 1_656
C28 H32B 3.5502 no 1_656
C29 H14A 3.2428 no 1_455
C29 H21A 3.3004 no 1_556
C29 H21B 3.3993 no 1_556
C29 H23B 3.0613 no 1_455
C29 H31A 3.3646 no 1_455
C29 H34 3.3866 no 1_445
C30 H23A 3.1425 no 1_454
C30 H23B 3.4312 no 1_454
C30 H28A 3.0372 no 1_454
C30 H31C 3.5571 no 1_455
C30 H33 3.3851 no 1_455
C31 H9A 3.4001 no 1_655
C31 H13 3.2415 no 1_655
C31 H23A 3.3646 no 1_554
C31 H24 3.5953 no 1_655
C31 H25 3.4210 no .
C31 H30B 3.5960 no 1_655
C31 H34 3.5420 no 1_545
C32 H5 3.2043 no 1_554
C32 H28A 3.1906 no 1_454
C32 H33 3.5037 no 1_455
C33 H12C 3.4817 no 1_554
C33 H17 3.3253 no 1_655
C33 H26A 3.5125 no 1_655
C33 H26B 3.0858 no 1_655
C33 H28A 3.5839 no 1_554
C33 H28B 3.3780 no 1_554
C33 H30B 3.3851 no 1_655
C34 H12B 3.2731 no 1_554
C34 H12C 3.2408 no 1_554
C34 H26B 3.3725 no 1_655
C34 H31A 3.4212 no 1_565
C35 H14B 3.1420 no 1_565
C35 H26B 3.4525 no 1_655
C35 H26C 3.0776 no 1_655
C36 H9B 3.0486 no .
C36 H37 3.4842 no 1_545
H2A O2 2.9968 no 1_565
H2A O4 3.5135 no 1_554
H2A C5 3.3647 no 1_554
H2A C6 2.8314 no 1_565
H2A C10 2.9289 no 1_565
H2A C13 3.5203 no 1_565
H2A C21 3.2903 no 1_565
H2A H5 2.4563 no 1_554
H2A H10 3.0251 no 1_565
H2A H12A 3.3356 no 1_554
H2A H12C 3.4384 no 1_554
H2A H21C 2.6756 no 1_565
H2B C5 3.5071 no 1_554
H2B C12 3.4340 no 1_554
H2B H5 2.6397 no 1_554
H2B H7A 3.0800 no 1_554
H2B H12A 3.3246 no 1_554
H2B H12C 2.6800 no 1_554
H5 C2 2.8751 no 1_556
H5 C32 3.2043 no 1_556
H5 H2A 2.4563 no 1_556
H5 H2B 2.6397 no 1_556
H5 H7A 2.8090 no .
H5 H10 3.2708 no 1_566
H5 H21C 2.9039 no 1_566
H5 H32A 2.6183 no 1_556
H7A O1 3.0624 no .
H7A C3 2.9699 no .
H7A C5 2.8895 no .
H7A C12 3.1074 no .
H7A H2B 3.0800 no 1_556
H7A H5 2.8090 no .
H7A H12C 2.3699 no .
H7A H32A 3.2893 no 1_556
H7B S4 3.2120 no 1_556
H7B H21A 3.5426 no 1_556
H7B H32A 3.5047 no 1_556
H9A C31 3.4001 no 1_455
H9A H22 3.2655 no .
H9A H31B 3.1524 no 1_455
H9A H31C 2.7901 no 1_455
H9A H33 3.4634 no 1_455
H9B S2 3.5594 no .
H9B C6 3.2537 no .
H9B C10 3.3896 no .
H9B C13 3.0937 no .
H9B C15 3.3400 no .
H9B C16 3.1807 no .
H9B C36 3.0486 no .
H9B H13 3.5509 no .
H9B H22 3.4444 no .
H10 S3 2.8836 no 1_554
H10 S4 3.5145 no .
H10 H2A 3.0251 no 1_545
H10 H5 3.2708 no 1_544
H10 H12A 2.8920 no 1_544
H10 H23A 3.5304 no 1_554
H10 H28B 3.4718 no 1_554
H12A S3 3.2867 no 1_565
H12A O3 2.8386 no 1_566
H12A C10 3.2962 no 1_566
H12A C15 3.3484 no 1_566
H12A H2A 3.3356 no 1_556
H12A H2B 3.3246 no 1_556
H12A H10 2.8920 no 1_566
H12A H21B 3.3844 no 1_666
H12A H23A 3.4898 no 1_565
H12B O2 2.7460 no 1_666
H12B O3 3.5153 no 1_566
H12B C21 3.0181 no 1_666
H12B C34 3.2731 no 1_556
H12B H21B 2.4800 no 1_666
H12B H21C 3.4251 no 1_666
H12B H32B 3.2738 no 1_656
H12B H34 3.0119 no 1_556
H12C N37 3.4529 no 1_556
H12C C2 3.4968 no 1_556
H12C C7 3.2357 no .
H12C C28 3.4794 no .
H12C C33 3.4817 no 1_556
H12C C34 3.2408 no 1_556
H12C H2A 3.4384 no 1_556
H12C H2B 2.6800 no 1_556
H12C H7A 2.3699 no .
H12C H28A 3.0546 no .
H12C H28B 3.5308 no .
H12C H34 3.4365 no 1_556
H13 C31 3.2415 no 1_455
H13 H9B 3.5509 no .
H13 H31A 2.7286 no 1_455
H13 H31C 2.8837 no 1_455
H13 H34 2.8183 no 1_445
H14A N37 3.4984 no 1_545
H14A C24 3.5457 no 1_655
H14A C29 3.2428 no 1_655
H14A H24 3.2147 no 1_655
H14A H29 2.5673 no 1_655
H14A H37 2.8191 no 1_545
H14B S1 3.1613 no 1_545
H14B C1 3.0057 no 1_545
H14B C3 3.5335 no 1_545
H14B C17 3.2742 no 1_545
H14B C35 3.1420 no 1_545
H14B H35 3.4954 no 1_545
H14B H37 2.9792 no 1_545
H16 C24 3.2246 no 1_655
H16 H24 2.7237 no 1_655
H16 H25 3.5943 no .
H16 H29 3.5577 no 1_655
H16 H37 3.1808 no 1_545
H17 C33 3.3253 no 1_455
H17 H22 3.2547 no .
H17 H27 3.4477 no 1_565
H17 H31B 3.4381 no 1_455
H17 H33 2.7466 no 1_455
H21A S4 2.9314 no .
H21A C27 3.2473 no 1_554
H21A C29 3.3004 no 1_554
H21A H7B 3.5426 no 1_554
H21A H27 3.2296 no 1_554
H21A H29 3.3271 no 1_554
H21A H30A 3.1917 no .
H21B O1 2.8387 no 1_444
H21B O4 3.4169 no 1_544
H21B C12 3.0362 no 1_444
H21B C29 3.3993 no 1_554
H21B H12A 3.3844 no 1_444
H21B H12B 2.4800 no 1_444
H21B H23A 3.4445 no 1_454
H21B H26B 3.4714 no 1_544
H21B H26C 3.4617 no 1_544
H21B H27 3.4517 no 1_554
H21B H29 2.9884 no 1_554
H21C O4 2.6872 no 1_544
H21C C2 3.5698 no 1_545
H21C C5 3.2947 no 1_544
H21C C11 3.2835 no 1_544
H21C C26 3.5265 no 1_544
H21C H2A 2.6756 no 1_545
H21C H5 2.9039 no 1_544
H21C H12B 3.4251 no 1_444
H21C H26B 3.5318 no 1_544
H21C H27 3.2764 no 1_554
H21C H32B 3.4971 no 1_545
H22 O4 3.4561 no .
H22 C1 3.5957 no .
H22 C5 3.5626 no .
H22 C11 3.0623 no .
H22 C17 3.0650 no .
H22 H9A 3.2655 no .
H22 H9B 3.4444 no .
H22 H17 3.2547 no .
H22 H26A 3.2258 no .
H22 H31A 3.5879 no 1_455
H22 H31B 3.5630 no 1_455
H23A O3 2.7783 no 1_556
H23A C30 3.1425 no 1_656
H23A C31 3.3646 no 1_556
H23A H10 3.5304 no 1_556
H23A H12A 3.4898 no 1_545
H23A H21B 3.4445 no 1_656
H23A H29 3.5527 no 1_655
H23A H30A 2.4478 no 1_656
H23A H30B 2.9406 no 1_656
H23A H31C 2.9815 no 1_556
H23B C24 3.0173 no 1_655
H23B C29 3.0613 no 1_655
H23B C30 3.4312 no 1_656
H23B H24 2.5543 no 1_655
H23B H29 2.6557 no 1_655
H23B H30A 2.5168 no 1_656
H24 O4 3.5928 no .
H24 C23 3.5329 no 1_455
H24 C26 3.3803 no .
H24 C31 3.5953 no 1_455
H24 H14A 3.2147 no 1_455
H24 H16 2.7237 no 1_455
H24 H23B 2.5543 no 1_455
H24 H26A 2.7819 no .
H24 H26C 3.3791 no .
H24 H30A 3.1936 no 1_556
H24 H31A 3.1079 no 1_455
H24 H31B 3.1608 no 1_455
H24 H32A 3.3628 no 1_556
H25 O3 3.1967 no .
H25 C15 3.2230 no .
H25 C16 3.4886 no .
H25 C28 3.5561 no 1_554
H25 C31 3.4210 no .
H25 H16 3.5943 no .
H25 H26A 3.4371 no 1_655
H25 H28B 2.6199 no 1_554
H25 H31B 2.7826 no .
H26A C24 3.4410 no .
H26A C25 3.5126 no 1_455
H26A C33 3.5125 no 1_455
H26A H22 3.2258 no .
H26A H24 2.7819 no .
H26A H25 3.4371 no 1_455
H26A H31B 2.8365 no 1_455
H26A H33 3.4361 no 1_455
H26A H35 3.3300 no 1_455
H26B O1 3.5190 no 1_455
H26B C25 3.3925 no 1_455
H26B C27 3.5216 no 1_565
H26B C33 3.0858 no 1_455
H26B C34 3.3725 no 1_455
H26B C35 3.4525 no 1_455
H26B H21B 3.4714 no 1_566
H26B H21C 3.5318 no 1_566
H26B H27 2.8007 no 1_565
H26B H29 3.4673 no 1_565
H26B H33 3.2291 no 1_455
H26B H35 2.5682 no 1_455
H26C S2 3.3853 no 1_455
H26C O1 2.6335 no 1_455
H26C C3 3.2481 no 1_455
H26C C35 3.0776 no 1_455
H26C H21B 3.4617 no 1_566
H26C H24 3.3791 no .
H26C H32A 3.4449 no 1_556
H26C H32B 3.4721 no 1_556
H26C H35 2.5023 no 1_455
H27 O4 3.4705 no 1_545
H27 C11 3.3557 no 1_545
H27 C17 3.4018 no 1_545
H27 C21 3.5126 no 1_556
H27 C26 3.5538 no 1_545
H27 H17 3.4477 no 1_545
H27 H21A 3.2296 no 1_556
H27 H21B 3.4517 no 1_556
H27 H21C 3.2764 no 1_556
H27 H26B 2.8007 no 1_545
H27 H34 3.3792 no 1_445
H28A C30 3.0372 no 1_656
H28A C32 3.1906 no 1_656
H28A C33 3.5839 no 1_556
H28A H12C 3.0546 no .
H28A H30A 2.6633 no 1_656
H28A H30B 2.8229 no 1_656
H28A H32A 3.4924 no 1_656
H28A H32B 2.5775 no 1_656
H28A H33 3.3606 no 1_556
H28B S4 3.2220 no 1_556
H28B O3 3.3225 no 1_556
H28B C25 2.9511 no 1_556
H28B C33 3.3780 no 1_556
H28B H10 3.4718 no 1_556
H28B H12C 3.5308 no .
H28B H25 2.6199 no 1_556
H28B H30B 3.4235 no 1_656
H28B H33 3.4167 no 1_556
H29 C14 3.4438 no 1_455
H29 C21 3.5763 no 1_556
H29 C23 3.4071 no 1_455
H29 H14A 2.5673 no 1_455
H29 H16 3.5577 no 1_455
H29 H21A 3.3271 no 1_556
H29 H21B 2.9884 no 1_556
H29 H23A 3.5527 no 1_455
H29 H23B 2.6557 no 1_455
H29 H26B 3.4673 no 1_545
H29 H34 3.4452 no 1_445
H29 H35 3.5025 no 1_445
H29 H37 3.4947 no 1_445
H30A C23 2.8213 no 1_454
H30A C24 3.3517 no 1_554
H30A C28 3.1982 no 1_454
H30A H21A 3.1917 no .
H30A H23A 2.4478 no 1_454
H30A H23B 2.5168 no 1_454
H30A H24 3.1936 no 1_554
H30A H28A 2.6633 no 1_454
H30A H31C 3.5810 no 1_455
H30B C23 3.5014 no 1_454
H30B C28 3.4071 no 1_454
H30B C31 3.5960 no 1_455
H30B C33 3.3851 no 1_455
H30B H23A 2.9406 no 1_454
H30B H28A 2.8229 no 1_454
H30B H28B 3.4235 no 1_454
H30B H31B 3.4555 no 1_455
H30B H31C 2.9650 no 1_455
H30B H33 2.5419 no 1_455
H31A N22 3.3172 no 1_655
H31A C13 3.5449 no 1_655
H31A C24 3.0056 no 1_655
H31A C29 3.3646 no 1_655
H31A C34 3.4212 no 1_545
H31A H13 2.7286 no 1_655
H31A H22 3.5879 no 1_655
H31A H24 3.1079 no 1_655
H31A H34 2.7002 no 1_545
H31A H37 3.3550 no 1_545
H31B C24 3.4143 no 1_655
H31B C25 3.4796 no .
H31B H9A 3.1524 no 1_655
H31B H17 3.4381 no 1_655
H31B H22 3.5630 no 1_655
H31B H24 3.1608 no 1_655
H31B H25 2.7826 no .
H31B H26A 2.8365 no 1_655
H31B H30B 3.4555 no 1_655
H31B H33 3.5270 no .
H31C O2 2.8743 no 1_655
H31C C6 3.4375 no 1_655
H31C C9 3.5469 no 1_655
H31C C13 3.3516 no 1_655
H31C C30 3.5571 no 1_655
H31C H9A 2.7901 no 1_655
H31C H13 2.8837 no 1_655
H31C H23A 2.9815 no 1_554
H31C H30A 3.5810 no 1_655
H31C H30B 2.9650 no 1_655
H32A O4 2.4979 no 1_554
H32A C5 3.1058 no 1_554
H32A C11 3.1483 no 1_554
H32A C26 3.4710 no 1_554
H32A H5 2.6183 no 1_554
H32A H7A 3.2893 no 1_554
H32A H7B 3.5047 no 1_554
H32A H24 3.3628 no 1_554
H32A H26C 3.4449 no 1_554
H32A H28A 3.4924 no 1_454
H32B O4 3.2058 no 1_554
H32B C28 3.5502 no 1_454
H32B H12B 3.2738 no 1_454
H32B H21C 3.4971 no 1_565
H32B H26C 3.4721 no 1_554
H32B H28A 2.5775 no 1_454
H32B H33 3.0227 no 1_455
H33 S1 2.9954 no 1_655
H33 C30 3.3851 no 1_655
H33 C32 3.5037 no 1_655
H33 H9A 3.4634 no 1_655
H33 H17 2.7466 no 1_655
H33 H26A 3.4361 no 1_655
H33 H26B 3.2291 no 1_655
H33 H28A 3.3606 no 1_554
H33 H28B 3.4167 no 1_554
H33 H30B 2.5419 no 1_655
H33 H31B 3.5270 no .
H33 H32B 3.0227 no 1_655
H34 C12 3.5752 no 1_554
H34 C27 3.3504 no 1_665
H34 C29 3.3866 no 1_665
H34 C31 3.5420 no 1_565
H34 H12B 3.0119 no 1_554
H34 H12C 3.4365 no 1_554
H34 H13 2.8183 no 1_665
H34 H27 3.3792 no 1_665
H34 H29 3.4452 no 1_665
H34 H31A 2.7002 no 1_565
H35 C26 2.9307 no 1_655
H35 H14B 3.4954 no 1_565
H35 H26A 3.3300 no 1_655
H35 H26B 2.5682 no 1_655
H35 H26C 2.5023 no 1_655
H35 H29 3.5025 no 1_665
H37 C14 3.3561 no 1_565
H37 C15 3.3351 no 1_565
H37 C16 3.0772 no 1_565
H37 C36 3.4842 no 1_565
H37 H14A 2.8191 no 1_565
H37 H14B 2.9792 no 1_565
H37 H16 3.1808 no 1_565
H37 H29 3.4947 no 1_665
H37 H31A 3.3550 no 1_565

loop_
_geom_hbond_atom_site_label_D
_geom_hbond_atom_site_label_H
_geom_hbond_atom_site_label_A
_geom_hbond_distance_DA
_geom_hbond_distance_DH
_geom_hbond_distance_HA
_geom_hbond_angle_DHA
_geom_hbond_publ_flag
N22 H22 S2 3.033(3) 0.880 2.743 100.8 no
N37 H37 S1 3.057(4) 0.880 2.775 100.2 no

loop_
_geom_torsion_atom_site_label_1
_geom_torsion_atom_site_label_2
_geom_torsion_atom_site_label_3
_geom_torsion_atom_site_label_4
_geom_torsion
_geom_torsion_publ_flag
C2 S1 C8 C1 176.92(17) no
C2 S1 C8 C9 -68.0(2) no
C2 S1 C8 C19 56.8(2) no
C8 S1 C2 C32 95.1(3) no
C4 S2 C7 C28 96.8(2) no
C7 S2 C4 C14 -70.1(3) no
C7 S2 C4 C18 53.4(3) no
C7 S2 C4 C36 173.8(2) no
C14 S3 C23 C28 93.1(3) no
C23 S3 C14 C4 -74.8(2) no
C9 S4 C30 C32 93.1(3) no
C30 S4 C9 C8 -77.2(3) no
C12 O1 C3 C5 -4.6(5) no
C12 O1 C3 C35 175.8(3) no
C21 O2 C6 C10 -4.3(5) no
C21 O2 C6 C13 176.2(3) no
C31 O3 C15 C10 179.3(3) no
C31 O3 C15 C16 0.5(6) no
C26 O4 C11 C5 178.4(3) no
C26 O4 C11 C17 -1.9(5) no
C18 N22 C24 C29 -1.2(4) no
C24 N22 C18 C4 179.2(3) no
C24 N22 C18 C27 1.2(4) no
C19 N37 C34 C33 0.1(4) no
C34 N37 C19 C8 175.6(3) no
C34 N37 C19 C25 -0.0(4) no
C8 C1 C17 C11 179.0(3) no
C17 C1 C8 S1 55.2(4) no
C17 C1 C8 C9 -64.6(4) no
C17 C1 C8 C19 173.4(3) no
C8 C1 C35 C3 -177.8(3) no
C35 C1 C8 S1 -126.1(3) no
C35 C1 C8 C9 114.1(3) no
C35 C1 C8 C19 -7.9(5) no
C17 C1 C35 C3 0.9(5) no
C35 C1 C17 C11 0.3(5) no
S1 C2 C32 C30 -52.5(4) no
O1 C3 C5 C11 -179.4(3) no
O1 C3 C35 C1 178.5(3) no
C5 C3 C35 C1 -1.1(6) no
C35 C3 C5 C11 0.2(6) no
S2 C4 C14 S3 62.3(3) no
S2 C4 C18 N22 34.4(4) no
S2 C4 C18 C27 -148.1(3) no
S2 C4 C36 C13 -127.4(3) no
S2 C4 C36 C16 54.1(3) no
C14 C4 C18 N22 159.1(2) no
C14 C4 C18 C27 -23.4(4) no
C18 C4 C14 S3 -60.7(3) no
C14 C4 C36 C13 113.1(3) no
C14 C4 C36 C16 -65.4(3) no
C36 C4 C14 S3 176.1(2) no
C18 C4 C36 C13 -8.9(4) no
C18 C4 C36 C16 172.6(3) no
C36 C4 C18 N22 -80.6(3) no
C36 C4 C18 C27 97.0(4) no
C3 C5 C11 O4 -179.2(3) no
C3 C5 C11 C17 1.0(6) no
O2 C6 C10 C15 180.0(3) no
O2 C6 C13 C36 -179.8(3) no
C10 C6 C13 C36 0.7(6) no
C13 C6 C10 C15 -0.5(6) no
S2 C7 C28 C23 -50.1(4) no
S1 C8 C9 S4 62.2(3) no
S1 C8 C19 N37 37.4(3) no
S1 C8 C19 C25 -148.1(3) no
C1 C8 C9 S4 175.2(2) no
C1 C8 C19 N37 -76.9(4) no
C1 C8 C19 C25 97.6(4) no
C9 C8 C19 N37 163.5(3) no
C9 C8 C19 C25 -22.0(5) no
C19 C8 C9 S4 -61.8(4) no
C6 C10 C15 O3 -178.7(3) no
C6 C10 C15 C16 0.1(6) no
O4 C11 C17 C1 179.0(3) no
C5 C11 C17 C1 -1.3(6) no
C6 C13 C36 C4 -179.0(3) no
C6 C13 C36 C16 -0.5(5) no
O3 C15 C16 C36 178.8(3) no
C10 C15 C16 C36 0.1(6) no
C15 C16 C36 C4 178.6(3) no
C15 C16 C36 C13 0.1(5) no
N22 C18 C27 C29 -0.7(4) no
C4 C18 C27 C29 -178.5(3) no
N37 C19 C25 C33 -0.0(4) no
C8 C19 C25 C33 -175.1(3) no
S3 C23 C28 C7 -44.2(4) no
N22 C24 C29 C27 0.7(4) no
C19 C25 C33 C34 0.1(4) no
C18 C27 C29 C24 -0.0(4) no
S4 C30 C32 C2 -40.6(4) no
C25 C33 C34 N37 -0.1(5) no
